data_2241666
loop_
_publ_author_name
'Benzalim, Ahmed'
'Auhmani, Aziz'
'Ait Itto, My Youssef'
'Daran, Jean-Claude'
'Abdelwahed, Auhmani'

_publ_section_title
;
 Crystal structure of
 (1<i>S</i>,3<i>R</i>,8<i>R</i>,10<i>S</i>)-2,2-dichloro-10-hydroxy-3,7,7,10-tetramethyltricyclo[6.4.0.0^1,3^]dodecan-9-one
;
_journal_issue 5
_journal_name_full 'Acta Crystallographica Section E'
_journal_page_first 709
_journal_page_last 711
_journal_paper_doi 10.1107/S2056989016006174
_journal_volume 72
_journal_year 2016
_chemical_formula_iupac 'C16 H24 Cl2 O2'
_chemical_formula_moiety 'C16 H24 Cl2 O2'
_chemical_formula_sum 'C16 H24 Cl2 O2'
_chemical_formula_weight 319.25
_chemical_name_systematic
(1<i>S</i>,3<i>R</i>,8<i>R</i>,10<i>S</i>)-2,2-Dichloro-10-hydroxy-3,7,7,10-tetramethyltricyclo[6.4.0.0^1,3^]dodecan-9-one
_space_group_crystal_system orthorhombic
_space_group_IT_number 19
_space_group_name_Hall 'P 2ac 2ab'
_space_group_name_H-M_alt 'P 21 21 21'
_symmetry_space_group_name_Hall 'P 2ac 2ab'
_symmetry_space_group_name_H-M 'P 21 21 21'
_atom_sites_solution_hydrogens geom
_audit_creation_method SHELXL-2014/6
_cell_angle_alpha 90
_cell_angle_beta 90
_cell_angle_gamma 90
_cell_formula_units_Z 8
_cell_length_a 9.6745(3)
_cell_length_b 13.9432(6)
_cell_length_c 23.3654(10)
_cell_measurement_reflns_used 6322
_cell_measurement_temperature 173(2)
_cell_measurement_theta_max 27.0220
_cell_measurement_theta_min 3.7090
_cell_volume 3151.8(2)
_computing_cell_refinement
;
CrysAlis PRO (Agilent, 2014)
;
_computing_data_collection
;
CrysAlis PRO (Agilent, 2014)
;
_computing_data_reduction
;
CrysAlis PRO (Agilent, 2014)
;
_computing_molecular_graphics
;
ORTEP-3 for Windows (Farrugia, 2012) and Mercury (Macrae <i>et al.</i>,
2008)
;
_computing_publication_material
;
SHELXL2014 (Sheldrick, 2015) and PLATON (Spek, 2009)
;
_computing_structure_refinement
;
SHELXL2014 (Sheldrick, 2015)
;
_computing_structure_solution
;
SIR97 (Altomare <i>et al.</i>,  1999)
;
_diffrn_ambient_temperature 173(2)
_diffrn_detector_area_resol_mean 16.1978
_diffrn_measured_fraction_theta_full 0.991
_diffrn_measured_fraction_theta_max 0.991
_diffrn_measurement_device 'four-circle diffractometer'
_diffrn_measurement_device_type 'Agilent Xcalibur (Eos, Gemini ultra)'
_diffrn_measurement_method '\w scans'
_diffrn_radiation_monochromator graphite
_diffrn_radiation_type 'Mo K\a'
_diffrn_radiation_wavelength 0.71073
_diffrn_reflns_av_R_equivalents 0.0619
_diffrn_reflns_limit_h_max 11
_diffrn_reflns_limit_h_min -11
_diffrn_reflns_limit_k_max 17
_diffrn_reflns_limit_k_min -15
_diffrn_reflns_limit_l_max 27
_diffrn_reflns_limit_l_min -28
_diffrn_reflns_number 16637
_diffrn_reflns_theta_full 26.000
_diffrn_reflns_theta_max 26.019
_diffrn_reflns_theta_min 3.049
_exptl_absorpt_coefficient_mu 0.411
_exptl_absorpt_correction_T_max 1.000
_exptl_absorpt_correction_T_min 0.974
_exptl_absorpt_correction_type multi-scan
_exptl_absorpt_process_details
;
(CrysAlis PRO; Agilent, 2014)
;
_exptl_crystal_colour colourless
_exptl_crystal_density_diffrn 1.346
_exptl_crystal_description plate
_exptl_crystal_F_000 1360
_exptl_crystal_size_max 0.450
_exptl_crystal_size_mid 0.350
_exptl_crystal_size_min 0.100
_refine_diff_density_max 0.725
_refine_diff_density_min -0.458
_refine_ls_abs_structure_details
;
Flack <i>x</i> determined using 1835 quotients
[(<i>I</i>^+^)-(<i>I</i>^-^)]/[(<i>I</i>^+^)+(<i>I</i>^-^)]
(Parsons <i>et al.</i>,  2013)
;
_refine_ls_abs_structure_Flack 0.03(5)
_refine_ls_extinction_method none
_refine_ls_goodness_of_fit_ref 1.065
_refine_ls_hydrogen_treatment constr
_refine_ls_matrix_type full
_refine_ls_number_parameters 376
_refine_ls_number_reflns 5991
_refine_ls_number_restraints 12
_refine_ls_restrained_S_all 1.101
_refine_ls_R_factor_all 0.0617
_refine_ls_R_factor_gt 0.0524
_refine_ls_shift/su_max 0.000
_refine_ls_shift/su_mean 0.000
_refine_ls_structure_factor_coef Fsqd
_refine_ls_weighting_details 'w=1/[\s^2^(Fo^2^)+(0.0594P)^2^+0.8050P] where P=(Fo^2^+2Fc^2^)/3'
_refine_ls_weighting_scheme calc
_refine_ls_wR_factor_gt 0.1262
_refine_ls_wR_factor_ref 0.1342
_reflns_number_gt 5182
_reflns_number_total 5991
_reflns_threshold_expression 'I > 2\s(I)'
_cod_data_source_file su5293sup1.cif
_cod_data_source_block I
_cod_database_code 2241666
_shelx_space_group_comment
;
The symmetry employed for this shelxl refinement is uniquely defined
by the following loop, which should always be used as a source of
symmetry information in preference to the above space-group names.
They are only intended as comments.
;
_shelx_estimated_absorpt_t_min 0.837
_shelx_estimated_absorpt_t_max 0.960
_shelxl_version_number 2014/6

loop_
_space_group_symop_operation_xyz
'x, y, z'
'-x+1/2, -y, z+1/2'
'-x, y+1/2, -z+1/2'
'x+1/2, -y+1/2, -z'

loop_
_atom_site_type_symbol
_atom_site_label
_atom_site_fract_x
_atom_site_fract_y
_atom_site_fract_z
_atom_site_U_iso_or_equiv
_atom_site_adp_type
_atom_site_calc_flag
_atom_site_occupancy
_atom_site_disorder_assembly
_atom_site_disorder_group
C C1 0.0491(5) 0.0997(4) 0.40650(19) 0.0207(10) Uani d 1 . .
C C2 0.0427(5) -0.0041(4) 0.3866(2) 0.0229(11) Uani d 1 . .
C C3 -0.0896(5) 0.0502(4) 0.3921(2) 0.0240(10) Uani d 1 . .
C C4 -0.1630(5) 0.0827(4) 0.3381(2) 0.0273(12) Uani d 1 . .
H H4A -0.2365 0.0360 0.3286 0.033 Uiso calc 1 . .
H H4B -0.0962 0.0836 0.3061 0.033 Uiso calc 1 . .
C C5 -0.2276(5) 0.1830(4) 0.3446(2) 0.0305(12) Uani d 1 . .
H H5A -0.2402 0.2114 0.3062 0.037 Uiso calc 1 . .
H H5B -0.3202 0.1764 0.3623 0.037 Uiso calc 1 . .
C C6 -0.1411(5) 0.2509(4) 0.3809(2) 0.0284(12) Uani d 1 . .
H H6A -0.1397 0.2251 0.4204 0.034 Uiso calc 1 . .
H H6B -0.1903 0.3131 0.3824 0.034 Uiso calc 1 . .
C C7 0.0096(5) 0.2716(3) 0.3636(2) 0.0226(11) Uani d 1 . .
C C8 0.0986(5) 0.1750(3) 0.36409(19) 0.0192(10) Uani d 1 . .
H H8 0.0893 0.1460 0.3251 0.023 Uiso calc 1 . .
C C9 0.2505(5) 0.1979(4) 0.3721(2) 0.0249(11) Uani d 1 . .
C C10 0.3245(5) 0.1663(4) 0.4267(2) 0.0315(12) Uani d 1 . .
C C11 0.2258(6) 0.1708(4) 0.4777(2) 0.0313(13) Uani d 1 . .
H H11A 0.2087 0.2390 0.4871 0.038 Uiso calc 1 . .
H H11B 0.2719 0.1412 0.5111 0.038 Uiso calc 1 . .
C C12 0.0859(5) 0.1211(4) 0.46868(19) 0.0255(11) Uani d 1 . .
H H12A 0.0861 0.0600 0.4902 0.031 Uiso calc 1 . .
H H12B 0.0126 0.1622 0.4852 0.031 Uiso calc 1 . .
C C13 -0.1889(5) 0.0269(4) 0.4410(2) 0.0353(13) Uani d 1 . .
H H13A -0.2373 -0.0332 0.4327 0.053 Uiso calc 1 . .
H H13B -0.2564 0.0789 0.4451 0.053 Uiso calc 1 . .
H H13C -0.1367 0.0201 0.4767 0.053 Uiso calc 1 . .
C C14 0.0144(6) 0.3136(4) 0.3030(2) 0.0328(13) Uani d 1 . .
H H14A -0.0431 0.3714 0.3014 0.049 Uiso calc 1 . .
H H14B -0.0206 0.2662 0.2757 0.049 Uiso calc 1 . .
H H14C 0.1100 0.3302 0.2933 0.049 Uiso calc 1 . .
C C15 0.0628(6) 0.3474(4) 0.4049(2) 0.0310(12) Uani d 1 . .
H H15A 0.0163 0.4085 0.3973 0.046 Uiso calc 1 . .
H H15B 0.1627 0.3553 0.3998 0.046 Uiso calc 1 . .
H H15C 0.0438 0.3273 0.4443 0.046 Uiso calc 1 . .
C C16 0.3835(6) 0.0654(4) 0.4177(3) 0.0396(14) Uani d 1 . .
H H16A 0.4486 0.0662 0.3856 0.059 Uiso calc 1 . .
H H16B 0.3080 0.0207 0.4093 0.059 Uiso calc 1 . .
H H16C 0.4316 0.0447 0.4525 0.059 Uiso calc 1 . .
O O9 0.3149(4) 0.2414(3) 0.33530(17) 0.0364(9) Uani d 1 . .
O O10 0.4396(4) 0.2273(3) 0.4373(2) 0.0477(11) Uani d 1 . .
H H10 0.4380 0.2736 0.4143 0.072 Uiso calc 1 . .
Cl Cl1 0.10699(13) -0.03802(9) 0.31897(5) 0.0289(3) Uani d 1 . .
Cl Cl2 0.07611(14) -0.09878(9) 0.43518(6) 0.0331(3) Uani d 1 . .
C C1A 0.6252(5) 0.6364(4) 0.3446(2) 0.0236(11) Uani d 1 . .
C C2A 0.7685(5) 0.6191(4) 0.3695(2) 0.0249(11) Uani d 1 . .
C C3A 0.7087(5) 0.7175(4) 0.3728(2) 0.0235(11) Uani d 1 . .
C C4A 0.6605(6) 0.7556(4) 0.4303(2) 0.0332(12) Uani d 1 . .
H H4A1 0.6504 0.7010 0.4571 0.040 Uiso calc 1 A 1
H H4A2 0.7327 0.7986 0.4459 0.040 Uiso calc 1 A 1
C C5A 0.5252(6) 0.8098(4) 0.4280(3) 0.0408(14) Uani d 0.54 B 1
H H5A1 0.5457 0.8791 0.4241 0.049 Uiso calc 0.54 B 1
H H5A2 0.4764 0.8007 0.4649 0.049 Uiso calc 0.54 B 1
C C6A 0.4225(9) 0.7787(6) 0.3768(4) 0.0322(18) Uani d 0.54 B 1
H H6A1 0.3403 0.8210 0.3771 0.039 Uiso calc 0.54 B 1
H H6A2 0.4702 0.7874 0.3397 0.039 Uiso calc 0.54 B 1
C C7A 0.3742(5) 0.6705(4) 0.3827(2) 0.0373(14) Uani d 0.54 B 1
C C14A 0.2879(11) 0.6532(10) 0.4336(4) 0.0436(17) Uani d 0.54 B 1
H H14D 0.2193 0.7046 0.4372 0.065 Uiso calc 0.54 B 1
H H14E 0.3464 0.6521 0.4678 0.065 Uiso calc 0.54 B 1
H H14F 0.2404 0.5914 0.4297 0.065 Uiso calc 0.54 B 1
C C15A 0.2798(10) 0.6644(10) 0.3284(4) 0.0436(17) Uani d 0.54 B 1
H H15D 0.2465 0.5985 0.3237 0.065 Uiso calc 0.54 B 1
H H15E 0.3329 0.6832 0.2945 0.065 Uiso calc 0.54 B 1
H H15F 0.2007 0.7076 0.3330 0.065 Uiso calc 0.54 B 1
C C8A 0.5004(5) 0.5996(4) 0.3788(2) 0.0241(11) Uani d 1 . .
H H8A 0.5341 0.5913 0.4189 0.029 Uiso calc 1 B 1
C C5B 0.5252(6) 0.8098(4) 0.4280(3) 0.0408(14) Uani d 0.46 B 2
H H5B1 0.5135 0.8403 0.3900 0.049 Uiso calc 0.46 B 2
H H5B2 0.5237 0.8606 0.4576 0.049 Uiso calc 0.46 B 2
C C6B 0.4056(10) 0.7356(7) 0.4391(4) 0.0322(18) Uani d 0.46 B 2
H H6B1 0.3206 0.7706 0.4501 0.039 Uiso calc 0.46 B 2
H H6B2 0.4316 0.6933 0.4713 0.039 Uiso calc 0.46 B 2
C C7B 0.3742(5) 0.6705(4) 0.3827(2) 0.0373(14) Uani d 0.46 B 2
C C14B 0.2512(11) 0.6156(11) 0.4076(6) 0.0436(17) Uani d 0.46 B 2
H H14G 0.1848 0.6612 0.4238 0.065 Uiso calc 0.46 B 2
H H14H 0.2836 0.5722 0.4377 0.065 Uiso calc 0.46 B 2
H H14I 0.2065 0.5784 0.3773 0.065 Uiso calc 0.46 B 2
C C15B 0.3436(13) 0.7365(10) 0.3366(5) 0.0436(17) Uani d 0.46 B 2
H H15G 0.3090 0.7006 0.3035 0.065 Uiso calc 0.46 B 2
H H15H 0.4278 0.7711 0.3259 0.065 Uiso calc 0.46 B 2
H H15I 0.2731 0.7824 0.3492 0.065 Uiso calc 0.46 B 2
C C9A 0.4633(5) 0.4997(4) 0.3580(2) 0.0308(13) Uani d 1 . .
C C10A 0.4967(6) 0.4694(4) 0.2964(2) 0.0347(13) Uani d 1 . .
C C11A 0.5131(8) 0.5565(5) 0.2563(3) 0.0525(17) Uani d 1 . .
H H11C 0.5499 0.5342 0.2190 0.063 Uiso calc 1 . .
H H11D 0.4209 0.5850 0.2492 0.063 Uiso calc 1 . .
C C12A 0.6092(6) 0.6342(4) 0.2801(2) 0.0316(12) Uani d 1 . .
H H12C 0.7019 0.6253 0.2629 0.038 Uiso calc 1 . .
H H12D 0.5743 0.6974 0.2675 0.038 Uiso calc 1 . .
C C13A 0.7716(6) 0.7959(4) 0.3355(2) 0.0378(14) Uani d 1 . .
H H13D 0.8584 0.8179 0.3527 0.057 Uiso calc 1 . .
H H13E 0.7070 0.8498 0.3328 0.057 Uiso calc 1 . .
H H13F 0.7898 0.7704 0.2972 0.057 Uiso calc 1 . .
C C16A 0.6231(7) 0.4100(5) 0.2982(3) 0.0505(17) Uani d 1 . .
H H16D 0.6034 0.3497 0.3182 0.076 Uiso calc 1 . .
H H16E 0.6962 0.4447 0.3186 0.076 Uiso calc 1 . .
H H16F 0.6536 0.3961 0.2591 0.076 Uiso calc 1 . .
O O9A 0.4112(5) 0.4425(3) 0.3907(2) 0.0612(14) Uani d 1 . .
O O10A 0.3816(5) 0.4186(4) 0.2726(2) 0.0631(14) Uani d 1 . .
H H10A 0.3630 0.3711 0.2933 0.095 Uiso calc 1 . .
Cl Cl1A 0.91022(13) 0.59664(11) 0.32401(6) 0.0384(3) Uani d 1 . .
Cl Cl2A 0.78988(13) 0.54934(10) 0.43211(6) 0.0347(3) Uani d 1 . .

loop_
_atom_site_aniso_label
_atom_site_aniso_U_11
_atom_site_aniso_U_22
_atom_site_aniso_U_33
_atom_site_aniso_U_12
_atom_site_aniso_U_13
_atom_site_aniso_U_23
C1 0.024(2) 0.022(2) 0.016(2) 0.003(2) -0.0005(18) -0.005(2)
C2 0.028(2) 0.019(2) 0.021(2) -0.001(2) 0.003(2) 0.001(2)
C3 0.025(2) 0.019(2) 0.028(2) 0.000(2) 0.002(2) 0.003(2)
C4 0.024(2) 0.025(3) 0.033(3) -0.003(2) -0.007(2) -0.005(2)
C5 0.026(2) 0.029(3) 0.037(3) 0.005(2) -0.004(2) 0.005(3)
C6 0.034(3) 0.026(3) 0.025(3) 0.005(2) 0.002(2) 0.000(2)
C7 0.030(2) 0.013(2) 0.025(3) 0.000(2) 0.004(2) 0.001(2)
C8 0.025(2) 0.016(2) 0.017(2) 0.003(2) 0.0004(19) -0.004(2)
C9 0.027(3) 0.021(3) 0.026(3) 0.002(2) 0.003(2) -0.010(2)
C10 0.024(2) 0.037(3) 0.034(3) -0.003(2) -0.009(2) -0.008(3)
C11 0.041(3) 0.029(3) 0.023(3) 0.004(3) -0.012(2) -0.005(2)
C12 0.033(3) 0.029(3) 0.015(2) 0.007(3) 0.000(2) -0.002(2)
C13 0.030(3) 0.032(3) 0.044(3) 0.001(2) 0.010(2) 0.004(3)
C14 0.042(3) 0.029(3) 0.028(3) 0.008(3) 0.005(2) 0.005(3)
C15 0.033(3) 0.025(3) 0.035(3) 0.006(2) 0.003(2) -0.004(2)
C16 0.032(3) 0.035(3) 0.051(4) 0.008(3) -0.013(3) -0.003(3)
O9 0.0342(19) 0.030(2) 0.045(2) -0.0094(18) 0.0140(18) -0.0039(19)
O10 0.038(2) 0.044(2) 0.062(3) -0.011(2) -0.016(2) -0.008(2)
Cl1 0.0373(7) 0.0254(6) 0.0241(6) 0.0032(6) 0.0005(5) -0.0078(6)
Cl2 0.0416(7) 0.0243(6) 0.0334(7) 0.0054(6) -0.0017(6) 0.0071(6)
C1A 0.024(2) 0.024(3) 0.023(3) -0.003(2) 0.002(2) -0.002(2)
C2A 0.022(2) 0.027(3) 0.026(3) 0.001(2) -0.001(2) 0.001(2)
C3A 0.025(2) 0.019(2) 0.026(3) -0.001(2) -0.004(2) 0.003(2)
C4A 0.048(3) 0.022(3) 0.029(3) -0.003(2) -0.003(3) 0.002(2)
C5A 0.044(3) 0.027(3) 0.052(4) 0.003(3) 0.005(3) -0.012(3)
C6A 0.031(4) 0.033(4) 0.032(4) 0.010(4) 0.000(3) 0.005(4)
C7A 0.025(3) 0.036(3) 0.050(4) 0.005(3) 0.002(3) -0.002(3)
C14A 0.030(3) 0.060(5) 0.040(4) 0.015(3) 0.008(3) 0.009(4)
C15A 0.030(3) 0.060(5) 0.040(4) 0.015(3) 0.008(3) 0.009(4)
C8A 0.022(2) 0.022(3) 0.028(3) 0.000(2) 0.000(2) -0.001(2)
C5B 0.044(3) 0.027(3) 0.052(4) 0.003(3) 0.005(3) -0.012(3)
C6B 0.031(4) 0.033(4) 0.032(4) 0.010(4) 0.000(3) 0.005(4)
C7B 0.025(3) 0.036(3) 0.050(4) 0.005(3) 0.002(3) -0.002(3)
C14B 0.030(3) 0.060(5) 0.040(4) 0.015(3) 0.008(3) 0.009(4)
C15B 0.030(3) 0.060(5) 0.040(4) 0.015(3) 0.008(3) 0.009(4)
C9A 0.025(3) 0.028(3) 0.040(3) -0.004(2) 0.005(2) -0.005(3)
C10A 0.040(3) 0.033(3) 0.031(3) -0.008(3) -0.009(2) -0.010(3)
C11A 0.063(4) 0.048(4) 0.046(4) -0.009(4) -0.021(3) 0.004(3)
C12A 0.035(3) 0.036(3) 0.024(3) -0.008(3) 0.001(2) -0.004(2)
C13A 0.040(3) 0.032(3) 0.041(3) -0.012(3) -0.002(3) 0.011(3)
C16A 0.065(4) 0.047(4) 0.040(3) 0.011(4) 0.000(3) -0.013(3)
O9A 0.077(3) 0.043(3) 0.064(3) -0.033(3) 0.043(3) -0.012(2)
O10A 0.065(3) 0.065(3) 0.059(3) -0.025(3) -0.032(3) 0.002(3)
Cl1A 0.0246(6) 0.0456(8) 0.0450(8) 0.0026(6) 0.0110(6) 0.0044(7)
Cl2A 0.0345(6) 0.0351(7) 0.0345(7) 0.0095(6) 0.0003(6) 0.0135(6)

loop_
_atom_type_symbol
_atom_type_description
_atom_type_scat_dispersion_real
_atom_type_scat_dispersion_imag
_atom_type_scat_source
C C 0.0033 0.0016 'International Tables Vol C Tables 4.2.6.8 and 6.1.1.4'
H H 0.0000 0.0000 'International Tables Vol C Tables 4.2.6.8 and 6.1.1.4'
O O 0.0106 0.0060 'International Tables Vol C Tables 4.2.6.8 and 6.1.1.4'
Cl Cl 0.1484 0.1585 'International Tables Vol C Tables 4.2.6.8 and 6.1.1.4'

loop_
_geom_angle_atom_site_label_1
_geom_angle_atom_site_label_2
_geom_angle_atom_site_label_3
_geom_angle
C8 C1 C2 118.1(4)
C8 C1 C12 114.4(4)
C2 C1 C12 119.1(4)
C8 C1 C3 116.1(4)
C2 C1 C3 58.2(3)
C12 C1 C3 119.8(4)
C3 C2 C1 61.8(3)
C3 C2 Cl1 121.0(4)
C1 C2 Cl1 121.0(3)
C3 C2 Cl2 118.7(3)
C1 C2 Cl2 120.5(4)
Cl1 C2 Cl2 108.0(3)
C2 C3 C4 118.9(4)
C2 C3 C13 119.6(4)
C4 C3 C13 113.1(4)
C2 C3 C1 60.0(3)
C4 C3 C1 117.0(4)
C13 C3 C1 118.5(4)
C3 C4 C5 112.3(4)
C3 C4 H4A 109.1
C5 C4 H4A 109.1
C3 C4 H4B 109.1
C5 C4 H4B 109.1
H4A C4 H4B 107.9
C6 C5 C4 113.4(4)
C6 C5 H5A 108.9
C4 C5 H5A 108.9
C6 C5 H5B 108.9
C4 C5 H5B 108.9
H5A C5 H5B 107.7
C5 C6 C7 119.4(4)
C5 C6 H6A 107.5
C7 C6 H6A 107.5
C5 C6 H6B 107.5
C7 C6 H6B 107.5
H6A C6 H6B 107.0
C15 C7 C14 108.1(4)
C15 C7 C6 106.5(4)
C14 C7 C6 110.1(4)
C15 C7 C8 113.4(4)
C14 C7 C8 108.2(4)
C6 C7 C8 110.5(4)
C9 C8 C1 111.8(4)
C9 C8 C7 110.3(4)
C1 C8 C7 114.6(4)
C9 C8 H8 106.6
C1 C8 H8 106.6
C7 C8 H8 106.6
O9 C9 C8 120.8(5)
O9 C9 C10 119.4(4)
C8 C9 C10 119.8(4)
O10 C10 C9 109.9(5)
O10 C10 C11 109.2(4)
C9 C10 C11 110.3(4)
O10 C10 C16 106.4(4)
C9 C10 C16 108.9(4)
C11 C10 C16 112.1(5)
C10 C11 C12 115.2(4)
C10 C11 H11A 108.5
C12 C11 H11A 108.5
C10 C11 H11B 108.5
C12 C11 H11B 108.5
H11A C11 H11B 107.5
C1 C12 C11 115.1(4)
C1 C12 H12A 108.5
C11 C12 H12A 108.5
C1 C12 H12B 108.5
C11 C12 H12B 108.5
H12A C12 H12B 107.5
C3 C13 H13A 109.5
C3 C13 H13B 109.5
H13A C13 H13B 109.5
C3 C13 H13C 109.5
H13A C13 H13C 109.5
H13B C13 H13C 109.5
C7 C14 H14A 109.5
C7 C14 H14B 109.5
H14A C14 H14B 109.5
C7 C14 H14C 109.5
H14A C14 H14C 109.5
H14B C14 H14C 109.5
C7 C15 H15A 109.5
C7 C15 H15B 109.5
H15A C15 H15B 109.5
C7 C15 H15C 109.5
H15A C15 H15C 109.5
H15B C15 H15C 109.5
C10 C16 H16A 109.5
C10 C16 H16B 109.5
H16A C16 H16B 109.5
C10 C16 H16C 109.5
H16A C16 H16C 109.5
H16B C16 H16C 109.5
C10 O10 H10 109.5
C12A C1A C2A 118.0(4)
C12A C1A C8A 115.4(4)
C2A C1A C8A 117.7(4)
C12A C1A C3A 119.6(4)
C2A C1A C3A 58.4(3)
C8A C1A C3A 115.9(4)
C3A C2A C1A 61.4(3)
C3A C2A Cl1A 119.7(4)
C1A C2A Cl1A 120.5(4)
C3A C2A Cl2A 120.6(4)
C1A C2A Cl2A 120.6(4)
Cl1A C2A Cl2A 108.0(3)
C2A C3A C4A 119.1(4)
C2A C3A C13A 118.4(4)
C4A C3A C13A 112.2(4)
C2A C3A C1A 60.3(3)
C4A C3A C1A 118.3(4)
C13A C3A C1A 119.6(4)
C5B C4A C3A 114.1(5)
C5A C4A C3A 114.1(5)
C5A C4A H4A1 108.7
C3A C4A H4A1 108.7
C5A C4A H4A2 108.7
C3A C4A H4A2 108.7
H4A1 C4A H4A2 107.6
C4A C5A C6A 115.2(5)
C4A C5A H5A1 108.5
C6A C5A H5A1 108.5
C4A C5A H5A2 108.5
C6A C5A H5A2 108.5
H5A1 C5A H5A2 107.5
C7A C6A C5A 111.9(6)
C7A C6A H6A1 109.2
C5A C6A H6A1 109.2
C7A C6A H6A2 109.2
C5A C6A H6A2 109.2
H6A1 C6A H6A2 107.9
C14A C7A C15A 108.3(7)
C14A C7A C8A 112.6(6)
C15A C7A C8A 111.8(5)
C14A C7A C6A 113.1(7)
C15A C7A C6A 98.8(6)
C8A C7A C6A 111.4(5)
C7A C14A H14D 109.5
C7A C14A H14E 109.5
H14D C14A H14E 109.5
C7A C14A H14F 109.5
H14D C14A H14F 109.5
H14E C14A H14F 109.5
C7A C15A H15D 109.5
C7A C15A H15E 109.5
H15D C15A H15E 109.5
C7A C15A H15F 109.5
H15D C15A H15F 109.5
H15E C15A H15F 109.5
C9A C8A C1A 109.1(4)
C9A C8A C7A 114.3(4)
C1A C8A C7A 115.5(4)
C9A C8A C7B 114.3(4)
C1A C8A C7B 115.5(4)
C9A C8A H8A 105.7
C1A C8A H8A 105.7
C7A C8A H8A 105.7
C4A C5B C6B 107.6(6)
C4A C5B H5B1 110.2
C6B C5B H5B1 110.2
C4A C5B H5B2 110.2
C6B C5B H5B2 110.2
H5B1 C5B H5B2 108.5
C5B C6B C7B 111.8(6)
C5B C6B H6B1 109.3
C7B C6B H6B1 109.3
C5B C6B H6B2 109.3
C7B C6B H6B2 109.3
H6B1 C6B H6B2 107.9
C15B C7B C14B 116.2(8)
C15B C7B C8A 121.0(6)
C14B C7B C8A 108.2(6)
C15B C7B C6B 106.6(8)
C14B C7B C6B 96.7(7)
C8A C7B C6B 104.7(5)
C7B C14B H14G 109.5
C7B C14B H14H 109.5
H14G C14B H14H 109.5
C7B C14B H14I 109.5
H14G C14B H14I 109.5
H14H C14B H14I 109.5
C7B C15B H15G 109.5
C7B C15B H15H 109.5
H15G C15B H15H 109.5
C7B C15B H15I 109.5
H15G C15B H15I 109.5
H15H C15B H15I 109.5
O9A C9A C8A 120.1(5)
O9A C9A C10A 119.7(5)
C8A C9A C10A 120.2(5)
O10A C10A C16A 112.2(5)
O10A C10A C9A 109.7(5)
C16A C10A C9A 107.6(5)
O10A C10A C11A 103.4(5)
C16A C10A C11A 111.9(6)
C9A C10A C11A 112.0(5)
C12A C11A C10A 113.4(5)
C12A C11A H11C 108.9
C10A C11A H11C 108.9
C12A C11A H11D 108.9
C10A C11A H11D 108.9
H11C C11A H11D 107.7
C1A C12A C11A 116.0(5)
C1A C12A H12C 108.3
C11A C12A H12C 108.3
C1A C12A H12D 108.3
C11A C12A H12D 108.3
H12C C12A H12D 107.4
C3A C13A H13D 109.5
C3A C13A H13E 109.5
H13D C13A H13E 109.5
C3A C13A H13F 109.5
H13D C13A H13F 109.5
H13E C13A H13F 109.5
C10A C16A H16D 109.5
C10A C16A H16E 109.5
H16D C16A H16E 109.5
C10A C16A H16F 109.5
H16D C16A H16F 109.5
H16E C16A H16F 109.5
C10A O10A H10A 109.5

loop_
_geom_bond_atom_site_label_1
_geom_bond_atom_site_label_2
_geom_bond_distance
C1 C8 1.521(7)
C1 C2 1.521(7)
C1 C12 1.525(6)
C1 C3 1.547(7)
C2 C3 1.493(7)
C2 Cl1 1.764(5)
C2 Cl2 1.770(5)
C3 C4 1.515(7)
C3 C13 1.529(7)
C4 C5 1.539(7)
C4 H4A 0.9900
C4 H4B 0.9900
C5 C6 1.522(7)
C5 H5A 0.9900
C5 H5B 0.9900
C6 C7 1.540(7)
C6 H6A 0.9900
C6 H6B 0.9900
C7 C15 1.523(7)
C7 C14 1.532(7)
C7 C8 1.599(6)
C8 C9 1.515(7)
C8 H8 1.0000
C9 O9 1.222(6)
C9 C10 1.528(7)
C10 O10 1.422(6)
C10 C11 1.528(8)
C10 C16 1.533(8)
C11 C12 1.536(7)
C11 H11A 0.9900
C11 H11B 0.9900
C12 H12A 0.9900
C12 H12B 0.9900
C13 H13A 0.9800
C13 H13B 0.9800
C13 H13C 0.9800
C14 H14A 0.9800
C14 H14B 0.9800
C14 H14C 0.9800
C15 H15A 0.9800
C15 H15B 0.9800
C15 H15C 0.9800
C16 H16A 0.9800
C16 H16B 0.9800
C16 H16C 0.9800
O10 H10 0.8400
C1A C12A 1.515(7)
C1A C2A 1.522(7)
C1A C8A 1.535(7)
C1A C3A 1.537(7)
C2A C3A 1.491(7)
C2A Cl1A 1.763(5)
C2A Cl2A 1.769(5)
C3A C4A 1.520(7)
C3A C13A 1.523(7)
C4A C5B 1.513(8)
C4A C5A 1.513(8)
C4A H4A1 0.9900
C4A H4A2 0.9900
C5A C6A 1.614(8)
C5A H5A1 0.9900
C5A H5A2 0.9900
C6A C7A 1.586(8)
C6A H6A1 0.9900
C6A H6A2 0.9900
C7A C14A 1.473(9)
C7A C15A 1.566(9)
C7A C8A 1.574(7)
C14A H14D 0.9800
C14A H14E 0.9800
C14A H14F 0.9800
C15A H15D 0.9800
C15A H15E 0.9800
C15A H15F 0.9800
C8A C9A 1.517(7)
C8A C7B 1.574(7)
C8A H8A 1.0000
C5B C6B 1.574(9)
C5B H5B1 0.9900
C5B H5B2 0.9900
C6B C7B 1.628(9)
C6B H6B1 0.9900
C6B H6B2 0.9900
C7B C15B 1.448(10)
C7B C14B 1.529(10)
C14B H14G 0.9800
C14B H14H 0.9800
C14B H14I 0.9800
C15B H15G 0.9800
C15B H15H 0.9800
C15B H15I 0.9800
C9A O9A 1.214(7)
C9A C10A 1.535(8)
C10A O10A 1.432(6)
C10A C16A 1.478(8)
C10A C11A 1.543(9)
C11A C12A 1.532(8)
C11A H11C 0.9900
C11A H11D 0.9900
C12A H12C 0.9900
C12A H12D 0.9900
C13A H13D 0.9800
C13A H13E 0.9800
C13A H13F 0.9800
C16A H16D 0.9800
C16A H16E 0.9800
C16A H16F 0.9800
O10A H10A 0.8400

loop_
_geom_hbond_atom_site_label_D
_geom_hbond_atom_site_label_H
_geom_hbond_atom_site_label_A
_geom_hbond_site_symmetry_A
_geom_hbond_distance_DH
_geom_hbond_distance_HA
_geom_hbond_distance_DA
_geom_hbond_angle_DHA
O10 H10 O9A . 0.84 2.43 3.203(7) 153
O10A H10A O9 . 0.84 2.11 2.945(6) 173
C12 H12B O10 4_456 0.99 2.48 3.361(7) 148

_cod_database_fobs_code 2241666
